data_7715583
loop_
_publ_author_name
'Yamamoto, Ayako'
'Murase, Kimitoshi'
'Sato, Takeru'
'Sugiyama, Kazumasa'
'Kawamata, Toru'
'Inaguma, Yoshiyuki'
'Yamaura, Jun-Ichi'
'Shitara, Kazuki'
'Yokoi, Rie'
'Moriwake, Hiroki'

_publ_section_title
;
 Crystal structure and properties of perovskite-type rubidium niobate, a
 high-pressure phase of RbNbO<sub>3</sub>.
;
_journal_issue 16
_journal_name_full 'Dalton transactions (Cambridge, England : 2003)'
_journal_page_first 7044
_journal_page_last 7052
_journal_paper_doi 10.1039/d4dt00190g
_journal_volume 53
_journal_year 2024
_chemical_formula_moiety 'Nb O3, Rb'
_chemical_formula_sum 'Nb O3 Rb'
_chemical_formula_weight 226.38
_chemical_name_systematic RbNbO3
_space_group_crystal_system orthorhombic
_space_group_IT_number 38
_space_group_name_Hall 'A 2 -2'
_space_group_name_H-M_alt 'A m m 2'
_audit_creation_method SHELXL-2016/6
_audit_update_record
;
2024-01-22 deposited with the CCDC.	2024-03-22 downloaded from the CCDC.
;
_cell_angle_alpha 90
_cell_angle_beta 90
_cell_angle_gamma 90
_cell_formula_units_Z 2
_cell_length_a 3.99374(19)
_cell_length_b 5.8217(3)
_cell_length_c 5.8647(2)
_cell_measurement_reflns_used 635
_cell_measurement_temperature 294(2)
_cell_measurement_theta_max 44.760
_cell_measurement_theta_min 4.934
_cell_volume 136.356(11)
_computing_structure_refinement 'SHELXL-2016/6 (Sheldrick, 2016)'
_diffrn_ambient_temperature 294(2)
_diffrn_measured_fraction_theta_full 1.000
_diffrn_measured_fraction_theta_max 1.000
_diffrn_measurement_device_type XtaLAB
_diffrn_radiation_type MoK\a
_diffrn_radiation_wavelength 0.71073
_diffrn_reflns_av_R_equivalents 0.0265
_diffrn_reflns_av_unetI/netI 0.0275
_diffrn_reflns_Laue_measured_fraction_full 1.000
_diffrn_reflns_Laue_measured_fraction_max 1.000
_diffrn_reflns_limit_h_max 7
_diffrn_reflns_limit_h_min -7
_diffrn_reflns_limit_k_max 11
_diffrn_reflns_limit_k_min -11
_diffrn_reflns_limit_l_max 11
_diffrn_reflns_limit_l_min -11
_diffrn_reflns_number 2530
_diffrn_reflns_point_group_measured_fraction_full 1.000
_diffrn_reflns_point_group_measured_fraction_max 1.000
_diffrn_reflns_theta_full 25.242
_diffrn_reflns_theta_max 44.760
_diffrn_reflns_theta_min 4.934
_diffrn_source Tube
_exptl_absorpt_coefficient_mu 21.895
_exptl_crystal_density_diffrn 5.514
_exptl_crystal_F_000 204
_exptl_crystal_size_max 0.031
_exptl_crystal_size_mid 0.020
_exptl_crystal_size_min 0.020
_refine_diff_density_max 0.817
_refine_diff_density_min -1.600
_refine_diff_density_rms 0.216
_refine_ls_abs_structure_details
;
 Refined as an inversion twin.
;
_refine_ls_abs_structure_Flack 0.244(7)
_refine_ls_extinction_method none
_refine_ls_goodness_of_fit_ref 1.031
_refine_ls_hydrogen_treatment undef
_refine_ls_matrix_type full
_refine_ls_number_parameters 20
_refine_ls_number_reflns 635
_refine_ls_number_restraints 1
_refine_ls_restrained_S_all 1.031
_refine_ls_R_factor_all 0.0167
_refine_ls_R_factor_gt 0.0158
_refine_ls_shift/su_max 0.012
_refine_ls_shift/su_mean 0.003
_refine_ls_structure_factor_coef Fsqd
_refine_ls_weighting_details 'w=1/[\s^2^(Fo^2^)+(0.0142P)^2^] where P=(Fo^2^+2Fc^2^)/3'
_refine_ls_weighting_scheme calc
_refine_ls_wR_factor_gt 0.0366
_refine_ls_wR_factor_ref 0.0368
_reflns_Friedel_coverage 0.883
_reflns_Friedel_fraction_full 1.000
_reflns_Friedel_fraction_max 1.000
_reflns_number_gt 611
_reflns_number_total 635
_reflns_threshold_expression 'I > 2\s(I)'
_cod_data_source_file d4dt00190g2.cif
_cod_data_source_block shelx
_cod_depositor_comments 'Adding full bibliography for 7715583.cif.'
_cod_original_cell_volume 136.355(10)
_cod_database_code 7715583
_shelx_shelxl_version_number 2016/6
_shelx_space_group_comment
;
The symmetry employed for this shelxl refinement is uniquely defined
by the following loop, which should always be used as a source of
symmetry information in preference to the above space-group names.
They are only intended as comments.
;
_shelx_estimated_absorpt_t_min 0.550
_shelx_estimated_absorpt_t_max 0.669

loop_
_space_group_symop_operation_xyz
'x, y, z'
'-x, -y, z'
'-x, y, z'
'x, -y, z'
'x, y+1/2, z+1/2'
'-x, -y+1/2, z+1/2'
'-x, y+1/2, z+1/2'
'x, -y+1/2, z+1/2'

loop_
_atom_site_label
_atom_site_type_symbol
_atom_site_fract_x
_atom_site_fract_y
_atom_site_fract_z
_atom_site_U_iso_or_equiv
_atom_site_adp_type
_atom_site_occupancy
_atom_site_site_symmetry_order
_atom_site_calc_flag
_atom_site_refinement_flags_posn
_atom_site_refinement_flags_adp
_atom_site_refinement_flags_occupancy
_atom_site_disorder_assembly
_atom_site_disorder_group
Rb Rb 0.000000 0.000000 0.02736(6) 0.0062(2) Uani 1 4 d S T P . .
Nb Nb 0.500000 0.000000 0.50570(9) 0.00383(14) Uani 1 4 d S T P . .
O1 O 0.000000 0.000000 0.5487(6) 0.0065(6) Uani 1 4 d S T P . .
O2 O 0.500000 0.2411(5) 0.2992(5) 0.0060(4) Uani 1 2 d S T P . .

loop_
_atom_site_aniso_label
_atom_site_aniso_U_11
_atom_site_aniso_U_22
_atom_site_aniso_U_33
_atom_site_aniso_U_23
_atom_site_aniso_U_13
_atom_site_aniso_U_12
Rb 0.00642(19) 0.00678(18) 0.0054(6) 0.000 0.000 0.000
Nb 0.00397(16) 0.00406(14) 0.0035(4) 0.000 0.000 0.000
O1 0.0048(13) 0.0075(12) 0.0073(13) 0.000 0.000 0.000
O2 0.0066(9) 0.0058(9) 0.0055(9) 0.0013(8) 0.000 0.000

loop_
_atom_type_symbol
_atom_type_description
_atom_type_scat_dispersion_real
_atom_type_scat_dispersion_imag
_atom_type_scat_source
O O 0.0106 0.0060 'International Tables Vol C Tables 4.2.6.8 and 6.1.1.4'
Rb Rb -0.9393 2.9676 'International Tables Vol C Tables 4.2.6.8 and 6.1.1.4'
Nb Nb -2.0727 0.6215 'International Tables Vol C Tables 4.2.6.8 and 6.1.1.4'

loop_
_geom_angle_atom_site_label_1
_geom_angle_atom_site_label_2
_geom_angle_atom_site_label_3
_geom_angle
_geom_angle_site_symmetry_1
_geom_angle_site_symmetry_3
_geom_angle_publ_flag
O1 Rb O2 61.86(5) 1_554 5_444 ?
O1 Rb O2 61.86(5) 1_554 6_654 ?
O2 Rb O2 123.72(10) 5_444 6_654 ?
O1 Rb O2 61.86(5) 1_554 6_554 ?
O2 Rb O2 64.18(10) 5_444 6_554 ?
O2 Rb O2 89.47(8) 6_654 6_554 ?
O1 Rb O2 61.86(5) 1_554 5_544 ?
O2 Rb O2 89.47(8) 5_444 5_544 ?
O2 Rb O2 64.18(10) 6_654 5_544 ?
O2 Rb O2 123.72(10) 6_554 5_544 ?
O1 Rb O1 92.46(7) 1_554 5_554 ?
O2 Rb O1 123.43(6) 5_444 5_554 ?
O2 Rb O1 59.30(6) 6_654 5_554 ?
O2 Rb O1 59.30(6) 6_554 5_554 ?
O2 Rb O1 123.43(6) 5_544 5_554 ?
O1 Rb O1 92.46(7) 1_554 5_544 ?
O2 Rb O1 59.30(6) 5_444 5_544 ?
O2 Rb O1 123.43(6) 6_654 5_544 ?
O2 Rb O1 123.43(6) 6_554 5_544 ?
O2 Rb O1 59.30(6) 5_544 5_544 ?
O1 Rb O1 175.09(15) 5_554 5_544 ?
O1 Rb O2 123.15(5) 1_554 2_655 ?
O2 Rb O2 118.961(8) 5_444 2_655 ?
O2 Rb O2 91.810(6) 6_654 2_655 ?
O2 Rb O2 174.72(10) 6_554 2_655 ?
O2 Rb O2 61.318(6) 5_544 2_655 ?
O1 Rb O2 117.23(7) 5_554 2_655 ?
O1 Rb O2 59.70(6) 5_544 2_655 ?
O1 Rb O2 123.15(5) 1_554 2 ?
O2 Rb O2 61.318(6) 5_444 2 ?
O2 Rb O2 174.72(10) 6_654 2 ?
O2 Rb O2 91.810(6) 6_554 2 ?
O2 Rb O2 118.961(8) 5_544 2 ?
O1 Rb O2 117.23(7) 5_554 2 ?
O1 Rb O2 59.70(6) 5_544 2 ?
O2 Rb O2 86.46(8) 2_655 2 ?
O1 Rb O2 123.15(5) 1_554 1_455 ?
O2 Rb O2 91.810(6) 5_444 1_455 ?
O2 Rb O2 118.961(8) 6_654 1_455 ?
O2 Rb O2 61.318(6) 6_554 1_455 ?
O2 Rb O2 174.72(10) 5_544 1_455 ?
O1 Rb O2 59.70(6) 5_554 1_455 ?
O1 Rb O2 117.23(7) 5_544 1_455 ?
O2 Rb O2 113.70(9) 2_655 1_455 ?
O2 Rb O2 57.56(10) 2 1_455 ?
O1 Rb O2 123.15(5) 1_554 . ?
O2 Rb O2 174.72(10) 5_444 . ?
O2 Rb O2 61.318(6) 6_654 . ?
O2 Rb O2 118.961(8) 6_554 . ?
O2 Rb O2 91.811(6) 5_544 . ?
O1 Rb O2 59.70(6) 5_554 . ?
O1 Rb O2 117.23(7) 5_544 . ?
O2 Rb O2 57.56(10) 2_655 . ?
O2 Rb O2 113.70(9) 2 . ?
O2 Rb O2 86.46(8) 1_455 . ?
O1 Rb O1 180.0 1_554 . ?
O2 Rb O1 118.14(5) 5_444 . ?
O2 Rb O1 118.14(5) 6_654 . ?
O2 Rb O1 118.14(5) 6_554 . ?
O2 Rb O1 118.14(5) 5_544 . ?
O1 Rb O1 87.54(7) 5_554 . ?
O1 Rb O1 87.54(7) 5_544 . ?
O2 Rb O1 56.85(5) 2_655 . ?
O2 Rb O1 56.85(5) 2 . ?
O2 Rb O1 56.85(5) 1_455 . ?
O2 Rb O1 56.85(5) . . ?
O2 Nb O2 98.43(17) 2_655 . ?
O2 Nb O1 94.69(7) 2_655 1_655 ?
O2 Nb O1 94.69(7) . 1_655 ?
O2 Nb O1 94.69(7) 2_655 . ?
O2 Nb O1 94.69(7) . . ?
O1 Nb O1 165.6(2) 1_655 . ?
O2 Nb O2 171.99(16) 2_655 6_655 ?
O2 Nb O2 89.580(19) . 6_655 ?
O1 Nb O2 84.60(8) 1_655 6_655 ?
O1 Nb O2 84.60(8) . 6_655 ?
O2 Nb O2 89.580(19) 2_655 5_545 ?
O2 Nb O2 171.99(16) . 5_545 ?
O1 Nb O2 84.60(8) 1_655 5_545 ?
O1 Nb O2 84.60(8) . 5_545 ?
O2 Nb O2 82.41(14) 6_655 5_545 ?
O2 Nb Rb 57.85(6) 2_655 . ?
O2 Nb Rb 57.85(6) . . ?
O1 Nb Rb 132.63(11) 1_655 . ?
O1 Nb Rb 61.75(11) . . ?
O2 Nb Rb 127.80(5) 6_655 . ?
O2 Nb Rb 127.80(5) 5_545 . ?
O2 Nb Rb 57.85(6) 2_655 1_655 ?
O2 Nb Rb 57.85(6) . 1_655 ?
O1 Nb Rb 61.75(11) 1_655 1_655 ?
O1 Nb Rb 132.63(11) . 1_655 ?
O2 Nb Rb 127.80(5) 6_655 1_655 ?
O2 Nb Rb 127.80(5) 5_545 1_655 ?
Rb Nb Rb 70.887(12) . 1_655 ?
O2 Nb Rb 130.35(6) 2_655 5_655 ?
O2 Nb Rb 53.09(6) . 5_655 ?
O1 Nb Rb 55.571(5) 1_655 5_655 ?
O1 Nb Rb 123.806(14) . 5_655 ?
O2 Nb Rb 55.26(5) 6_655 5_655 ?
O2 Nb Rb 121.05(5) 5_545 5_655 ?
Rb Nb Rb 110.924(11) . 5_655 ?
Rb Nb Rb 72.630(6) 1_655 5_655 ?
O2 Nb Rb 53.10(6) 2_655 5_545 ?
O2 Nb Rb 130.35(6) . 5_545 ?
O1 Nb Rb 123.806(14) 1_655 5_545 ?
O1 Nb Rb 55.571(5) . 5_545 ?
O2 Nb Rb 121.05(5) 6_655 5_545 ?
O2 Nb Rb 55.26(5) 5_545 5_545 ?
Rb Nb Rb 72.630(6) . 5_545 ?
Rb Nb Rb 110.924(11) 1_655 5_545 ?
Rb Nb Rb 175.88(2) 5_655 5_545 ?
O2 Nb Rb 130.35(6) 2_655 5 ?
O2 Nb Rb 53.09(6) . 5 ?
O1 Nb Rb 123.806(14) 1_655 5 ?
O1 Nb Rb 55.571(5) . 5 ?
O2 Nb Rb 55.26(5) 6_655 5 ?
O2 Nb Rb 121.05(5) 5_545 5 ?
Rb Nb Rb 72.630(6) . 5 ?
Rb Nb Rb 110.924(11) 1_655 5 ?
Rb Nb Rb 68.850(4) 5_655 5 ?
Rb Nb Rb 110.991(4) 5_545 5 ?
O2 Nb Rb 53.10(6) 2_655 5_645 ?
O2 Nb Rb 130.35(6) . 5_645 ?
O1 Nb Rb 55.571(5) 1_655 5_645 ?
O1 Nb Rb 123.806(14) . 5_645 ?
O2 Nb Rb 121.05(5) 6_655 5_645 ?
O2 Nb Rb 55.26(5) 5_545 5_645 ?
Rb Nb Rb 110.924(11) . 5_645 ?
Rb Nb Rb 72.630(6) 1_655 5_645 ?
Rb Nb Rb 110.991(4) 5_655 5_645 ?
Rb Nb Rb 68.850(4) 5_545 5_645 ?
Rb Nb Rb 175.88(2) 5 5_645 ?
Nb O1 Nb 165.6(2) . 1_455 ?
Nb O1 Rb 97.19(10) . 1_556 ?
Nb O1 Rb 97.19(10) 1_455 1_556 ?
Nb O1 Rb 89.693(14) . 5_545 ?
Nb O1 Rb 89.692(14) 1_455 5_545 ?
Rb O1 Rb 92.46(7) 1_556 5_545 ?
Nb O1 Rb 89.693(14) . 5 ?
Nb O1 Rb 89.693(14) 1_455 5 ?
Rb O1 Rb 92.46(7) 1_556 5 ?
Rb O1 Rb 175.08(15) 5_545 5 ?
Nb O1 Rb 82.81(10) . . ?
Nb O1 Rb 82.81(10) 1_455 . ?
Rb O1 Rb 180.0 1_556 . ?
Rb O1 Rb 87.54(7) 5_545 . ?
Rb O1 Rb 87.54(7) 5 . ?
Nb O2 Nb 171.99(16) . 5_554 ?
Nb O2 Rb 95.40(8) . 5_655 ?
Nb O2 Rb 90.28(7) 5_554 5_655 ?
Nb O2 Rb 95.40(8) . 5 ?
Nb O2 Rb 90.28(7) 5_554 5 ?
Rb O2 Rb 89.47(8) 5_655 5 ?
Nb O2 Rb 89.58(8) . . ?
Nb O2 Rb 84.59(7) 5_554 . ?
Rb O2 Rb 174.72(10) 5_655 . ?
Rb O2 Rb 91.810(6) 5 . ?
Nb O2 Rb 89.58(8) . 1_655 ?
Nb O2 Rb 84.59(7) 5_554 1_655 ?
Rb O2 Rb 91.810(6) 5_655 1_655 ?
Rb O2 Rb 174.72(10) 5 1_655 ?
Rb O2 Rb 86.46(8) . 1_655 ?

loop_
_geom_bond_atom_site_label_1
_geom_bond_atom_site_label_2
_geom_bond_distance
_geom_bond_site_symmetry_2
_geom_bond_publ_flag
Rb O1 2.807(4) 1_554 ?
Rb O2 2.837(2) 5_444 ?
Rb O2 2.837(2) 6_654 ?
Rb O2 2.837(2) 6_554 ?
Rb O2 2.837(2) 5_544 ?
Rb O1 2.9135(2) 5_554 ?
Rb O1 2.9135(2) 5_544 ?
Rb O2 2.915(2) 2_655 ?
Rb O2 2.915(2) 2 ?
Rb O2 2.915(2) 1_455 ?
Rb O2 2.915(2) . ?
Rb O1 3.057(4) . ?
Nb O2 1.854(3) 2_655 ?
Nb O2 1.854(3) . ?
Nb O1 2.0127(5) 1_655 ?
Nb O1 2.0127(5) . ?
Nb O2 2.288(3) 6_655 ?
Nb O2 2.288(3) 5_545 ?
